data_4318265
loop_
_publ_author_name
'Zengquan Qin'
'Michael C. Jennings'
'Richard J. Puddephatt'

_publ_section_title
;
 Molecular Triangle of Palladium(II) and Its Anion Binding Properties
;
_journal_name_full 'Inorganic Chemistry'
_journal_page_first 3967
_journal_page_last 3974
_journal_paper_doi 10.1021/ic020227q
_journal_volume 41
_journal_year 2002
_chemical_formula_sum 'C75.8 H99 Cl8.1 N15 O14 Pd3'
_chemical_formula_weight 2050.65
_chemical_name_systematic
;
  ?
;
_space_group_IT_number 15
_symmetry_cell_setting monoclinic
_symmetry_space_group_name_Hall '-C 2yc'
_symmetry_space_group_name_H-M 'C 1 2/c 1'
_atom_sites_solution_hydrogens geom
_atom_sites_solution_primary direct
_atom_sites_solution_secondary difmap
_audit_creation_method SHELXL-97
_cell_angle_alpha 90.00
_cell_angle_beta 121.287(2)
_cell_angle_gamma 90.00
_cell_formula_units_Z 8
_cell_length_a 39.448(2)
_cell_length_b 29.2839(17)
_cell_length_c 23.9856(18)
_cell_measurement_temperature 200(2)
_cell_volume 23679(3)
_computing_cell_refinement 'Nonius DENZO'
_computing_data_collection 'Nonius COLLECT'
_computing_data_reduction 'Nonius DENZO'
_computing_molecular_graphics 'Bruker SHELXTL'
_computing_publication_material 'Bruker SHELXTL'
_computing_structure_refinement 'SHELXL-97 (Sheldrick, 1997)'
_computing_structure_solution 'SHELXS-97 (Sheldrick, 1990)'
_diffrn_ambient_temperature 200(2)
_diffrn_measured_fraction_theta_full 0.885
_diffrn_measured_fraction_theta_max 0.885
_diffrn_measurement_device_type 'Nonius Kappa-CCD'
_diffrn_measurement_method 'phi/omega scans'
_diffrn_radiation_monochromator graphite
_diffrn_radiation_source 'fine-focus sealed tube'
_diffrn_radiation_type MoK\a
_diffrn_radiation_wavelength 0.71073
_diffrn_reflns_av_R_equivalents 0.199
_diffrn_reflns_av_sigmaI/netI 0.3015
_diffrn_reflns_limit_h_max 44
_diffrn_reflns_limit_h_min -46
_diffrn_reflns_limit_k_max 29
_diffrn_reflns_limit_k_min -34
_diffrn_reflns_limit_l_max 28
_diffrn_reflns_limit_l_min -28
_diffrn_reflns_number 52691
_diffrn_reflns_theta_full 25.03
_diffrn_reflns_theta_max 25.03
_diffrn_reflns_theta_min 1.71
_exptl_absorpt_coefficient_mu 0.684
_exptl_absorpt_correction_T_max 0.9505
_exptl_absorpt_correction_T_min 0.8640
_exptl_absorpt_correction_type integration
_exptl_crystal_colour colourless
_exptl_crystal_density_diffrn 1.150
_exptl_crystal_density_method 'not measured'
_exptl_crystal_description shoebox
_exptl_crystal_F_000 8372
_exptl_crystal_size_max 0.22
_exptl_crystal_size_mid 0.10
_exptl_crystal_size_min 0.08
_refine_diff_density_max 1.618
_refine_diff_density_min -0.644
_refine_diff_density_rms 0.174
_refine_ls_extinction_method none
_refine_ls_goodness_of_fit_ref 1.120
_refine_ls_hydrogen_treatment mixed
_refine_ls_matrix_type full
_refine_ls_number_parameters 924
_refine_ls_number_reflns 18524
_refine_ls_number_restraints 258
_refine_ls_restrained_S_all 1.118
_refine_ls_R_factor_all 0.3537
_refine_ls_R_factor_gt 0.1602
_refine_ls_shift/su_max 1.223
_refine_ls_shift/su_mean 0.097
_refine_ls_structure_factor_coef Fsqd
_refine_ls_weighting_details 'calc w=1/[\s^2^(Fo^2^)+(0.2000P)^2^+0.0000P] where P=(Fo^2^+2Fc^2^)/3'
_refine_ls_weighting_scheme calc
_refine_ls_wR_factor_gt 0.3830
_refine_ls_wR_factor_ref 0.4584
_reflns_number_gt 5488
_reflns_number_total 18524
_reflns_threshold_expression >2sigma(I)
_cod_data_source_file ic020227q_5.cif
_cod_data_source_block complex5d
_cod_depositor_comments
;
The following automatic conversions were performed:

'_symmetry_cell_setting' value 'Monoclinic' changed to 'monoclinic'
according to the built-in table from CIF Core dictionary named
'cif_core.dic' version 2.4.1 from 2010-06-29.

Automatic conversion script
Id: cif_fix_values 1646 2011-03-28 12:23:43Z adriana 
;
_cod_original_formula_sum 'C75.80 H99 Cl8.10 N15 O14 Pd3'
_cod_database_code 4318265

loop_
_symmetry_equiv_pos_as_xyz
'x, y, z'
'-x, y, -z+1/2'
'x+1/2, y+1/2, z'
'-x+1/2, y+1/2, -z+1/2'
'-x, -y, -z'
'x, -y, z-1/2'
'-x+1/2, -y+1/2, -z'
'x+1/2, -y+1/2, z-1/2'

loop_
_atom_site_label
_atom_site_type_symbol
_atom_site_fract_x
_atom_site_fract_y
_atom_site_fract_z
_atom_site_U_iso_or_equiv
_atom_site_adp_type
_atom_site_occupancy
_atom_site_symmetry_multiplicity
_atom_site_calc_flag
_atom_site_refinement_flags
_atom_site_disorder_assembly
_atom_site_disorder_group
PdA Pd 0.35652(4) 0.29131(6) 0.38868(8) 0.0880(7) Uani 1 1 d . . .
PdB Pd 0.21924(5) 0.17052(6) 0.29472(8) 0.0908(7) Uani 1 1 d . . .
PdC Pd 0.22197(4) 0.30267(6) 0.11734(7) 0.0808(6) Uani 1 1 d . . .
N1A N 0.4000(5) 0.3171(6) 0.3798(9) 0.091(6) Uani 1 1 d D . .
C2A C 0.3962(5) 0.3495(8) 0.3376(10) 0.112(9) Uani 1 1 d D . .
H2AA H 0.3706 0.3620 0.3092 0.135 Uiso 1 1 calc R . .
C3A C 0.4272(6) 0.3655(7) 0.3332(9) 0.094(6) Uani 1 1 d D . .
H3AA H 0.4226 0.3863 0.2997 0.112 Uiso 1 1 calc R . .
C4A C 0.4659(5) 0.3511(7) 0.3783(10) 0.088(7) Uani 1 1 d D . .
C5A C 0.4702(5) 0.3198(8) 0.4237(10) 0.119(9) Uani 1 1 d D . .
H5AA H 0.4958 0.3085 0.4548 0.143 Uiso 1 1 calc R . .
C6A C 0.4384(6) 0.3051(7) 0.4243(9) 0.098(7) Uani 1 1 d D . .
C7A C 0.4404(5) 0.2706(7) 0.4712(10) 0.098(7) Uani 1 1 d D . .
C8A C 0.4734(5) 0.2515(8) 0.5196(11) 0.115(9) Uani 1 1 d D . .
H8AA H 0.4985 0.2585 0.5254 0.138 Uiso 1 1 calc R . .
C9A C 0.4702(5) 0.2210(9) 0.5618(12) 0.155(12) Uani 1 1 d D . .
C10A C 0.4351(7) 0.2097(9) 0.5549(12) 0.134(10) Uani 1 1 d D . .
H10A H 0.4331 0.1896 0.5843 0.161 Uiso 1 1 calc R . .
C11A C 0.4020(6) 0.2295(10) 0.5017(12) 0.148(11) Uani 1 1 d D . .
H11A H 0.3766 0.2209 0.4937 0.178 Uiso 1 1 calc R . .
N12A N 0.4032(4) 0.2599(6) 0.4611(8) 0.104(6) Uani 1 1 d D . .
C13A C 0.5025(5) 0.3684(8) 0.3777(10) 0.125(9) Uani 1 1 d D . .
C14A C 0.4921(9) 0.3966(10) 0.3206(14) 0.204(14) Uiso 1 1 d D . .
H14A H 0.5164 0.4075 0.3233 0.306 Uiso 1 1 calc R . .
H14B H 0.4763 0.4227 0.3194 0.306 Uiso 1 1 calc R . .
H14C H 0.4767 0.3783 0.2809 0.306 Uiso 1 1 calc R . .
C15A C 0.5343(8) 0.3895(11) 0.4415(14) 0.214(15) Uiso 1 1 d D . .
H15A H 0.5406 0.3685 0.4775 0.320 Uiso 1 1 calc R . .
H15B H 0.5246 0.4184 0.4486 0.320 Uiso 1 1 calc R . .
H15C H 0.5582 0.3950 0.4398 0.320 Uiso 1 1 calc R . .
C16A C 0.5229(9) 0.3234(9) 0.3669(15) 0.207(14) Uiso 1 1 d D . .
H16A H 0.5304 0.3017 0.4026 0.310 Uiso 1 1 calc R . .
H16B H 0.5467 0.3326 0.3665 0.310 Uiso 1 1 calc R . .
H16C H 0.5040 0.3090 0.3253 0.310 Uiso 1 1 calc R . .
C17A C 0.5090(7) 0.1991(9) 0.6171(12) 0.178(13) Uani 1 1 d D . .
C18A C 0.4985(10) 0.1657(10) 0.6578(15) 0.239(17) Uiso 1 1 d D . .
H18A H 0.4861 0.1380 0.6323 0.358 Uiso 1 1 calc R . .
H18B H 0.4800 0.1809 0.6676 0.358 Uiso 1 1 calc R . .
H18C H 0.5228 0.1576 0.6986 0.358 Uiso 1 1 calc R . .
C19A C 0.5286(9) 0.1743(10) 0.5872(15) 0.206(15) Uiso 1 1 d D . .
H19A H 0.5120 0.1485 0.5617 0.309 Uiso 1 1 calc R . .
H19B H 0.5545 0.1631 0.6217 0.309 Uiso 1 1 calc R . .
H19C H 0.5321 0.1951 0.5586 0.309 Uiso 1 1 calc R . .
C20A C 0.5340(10) 0.2389(11) 0.6609(16) 0.27(2) Uiso 1 1 d D . .
H20A H 0.5205 0.2678 0.6415 0.407 Uiso 1 1 calc R . .
H20B H 0.5600 0.2388 0.6649 0.407 Uiso 1 1 calc R . .
H20C H 0.5374 0.2355 0.7041 0.407 Uiso 1 1 calc R . .
N21A N 0.3148(4) 0.2624(6) 0.4020(8) 0.090(5) Uani 1 1 d D . .
C22A C 0.2883(6) 0.2331(8) 0.3590(10) 0.109(8) Uani 1 1 d D . .
H22A H 0.2911 0.2243 0.3234 0.130 Uiso 1 1 calc R . .
N23A N 0.2578(4) 0.2150(6) 0.3618(8) 0.095(5) Uani 1 1 d D . .
C24A C 0.2508(7) 0.2332(10) 0.4078(12) 0.145(11) Uani 1 1 d D . .
C25A C 0.2788(8) 0.2652(9) 0.4545(12) 0.150(13) Uani 1 1 d D . .
H25A H 0.2752 0.2752 0.4888 0.180 Uiso 1 1 calc R . .
C26A C 0.3090(7) 0.2814(9) 0.4519(12) 0.116(9) Uani 1 1 d D . .
O27A O 0.2172(8) 0.2192(11) 0.4013(16) 0.139(14) Uani 0.50 1 d PD . .
O28A O 0.3326(11) 0.3092(13) 0.4870(18) 0.165(17) Uani 0.50 1 d PD . .
N1B N 0.2450(5) 0.1158(6) 0.3499(8) 0.093(5) Uani 1 1 d D . .
C2B C 0.2781(6) 0.1153(7) 0.4081(11) 0.104(7) Uani 1 1 d D . .
H2BA H 0.2919 0.1432 0.4260 0.124 Uiso 1 1 calc R . .
C3B C 0.2928(7) 0.0761(9) 0.4429(10) 0.119(8) Uani 1 1 d D . .
H3BA H 0.3152 0.0776 0.4861 0.142 Uiso 1 1 calc R . .
C4B C 0.2757(6) 0.0331(8) 0.4165(11) 0.117(8) Uani 1 1 d D . .
C5B C 0.2426(6) 0.0353(7) 0.3572(10) 0.113(8) Uani 1 1 d D . .
H5BA H 0.2283 0.0079 0.3379 0.135 Uiso 1 1 calc R . .
C6B C 0.2291(5) 0.0739(7) 0.3247(9) 0.081(6) Uani 1 1 d D . .
C7B C 0.1931(6) 0.0770(7) 0.2587(9) 0.086(6) Uani 1 1 d D . .
C8B C 0.1699(6) 0.0422(7) 0.2233(9) 0.098(7) Uani 1 1 d D . .
H8BA H 0.1751 0.0123 0.2414 0.118 Uiso 1 1 calc R . .
C9B C 0.1377(6) 0.0495(7) 0.1587(9) 0.097(7) Uani 1 1 d D . .
C10B C 0.1278(5) 0.0936(8) 0.1383(9) 0.092(7) Uani 1 1 d D . .
H10B H 0.1047 0.0997 0.0972 0.110 Uiso 1 1 calc R . .
C11B C 0.1514(6) 0.1305(7) 0.1772(11) 0.092(7) Uani 1 1 d D . .
H11B H 0.1446 0.1610 0.1618 0.110 Uiso 1 1 calc R . .
N12B N 0.1836(5) 0.1219(6) 0.2365(8) 0.094(5) Uani 1 1 d D . .
C13B C 0.2916(7) -0.0133(9) 0.4506(12) 0.23(2) Uani 1 1 d D . .
C14B C 0.2602(14) -0.0361(17) 0.457(3) 0.52(5) Uiso 1 1 d D . .
H14D H 0.2548 -0.0183 0.4860 0.778 Uiso 1 1 calc R . .
H14E H 0.2689 -0.0668 0.4745 0.778 Uiso 1 1 calc R . .
H14F H 0.2359 -0.0381 0.4136 0.778 Uiso 1 1 calc R . .
C15B C 0.3301(9) -0.0091(13) 0.5172(14) 0.28(2) Uiso 1 1 d D . .
H15D H 0.3275 0.0157 0.5422 0.422 Uiso 1 1 calc R . .
H15E H 0.3522 -0.0023 0.5107 0.422 Uiso 1 1 calc R . .
H15F H 0.3353 -0.0379 0.5411 0.422 Uiso 1 1 calc R . .
C16B C 0.2957(11) -0.0486(11) 0.4028(17) 0.26(2) Uiso 1 1 d D . .
H16D H 0.3067 -0.0775 0.4258 0.396 Uiso 1 1 calc R . .
H16E H 0.3133 -0.0357 0.3895 0.396 Uiso 1 1 calc R . .
H16F H 0.2694 -0.0541 0.3641 0.396 Uiso 1 1 calc R . .
C17B C 0.1134(6) 0.0076(8) 0.1185(9) 0.145(10) Uani 1 1 d D . .
C18B C 0.0918(8) -0.0123(10) 0.1539(13) 0.185(13) Uiso 1 1 d D . .
H18D H 0.0750 0.0115 0.1561 0.278 Uiso 1 1 calc R . .
H18E H 0.1118 -0.0220 0.1982 0.278 Uiso 1 1 calc R . .
H18F H 0.0754 -0.0385 0.1292 0.278 Uiso 1 1 calc R . .
C19B C 0.1401(8) -0.0301(10) 0.1216(15) 0.214(15) Uiso 1 1 d D . .
H19D H 0.1240 -0.0553 0.0935 0.322 Uiso 1 1 calc R . .
H19E H 0.1563 -0.0409 0.1667 0.322 Uiso 1 1 calc R . .
H19F H 0.1574 -0.0186 0.1068 0.322 Uiso 1 1 calc R . .
C20B C 0.0860(7) 0.0205(8) 0.0475(11) 0.150(10) Uiso 1 1 d D . .
H20D H 0.0676 0.0443 0.0443 0.225 Uiso 1 1 calc R . .
H20E H 0.0709 -0.0064 0.0228 0.225 Uiso 1 1 calc R . .
H20F H 0.1017 0.0319 0.0295 0.225 Uiso 1 1 calc R . .
N21B N 0.1914(4) 0.2222(5) 0.2313(7) 0.086(5) Uani 1 1 d D . .
C22B C 0.2061(5) 0.2393(7) 0.1966(8) 0.077(6) Uani 1 1 d D . .
H22B H 0.2288 0.2246 0.2008 0.093 Uiso 1 1 calc R . .
N23B N 0.1921(4) 0.2747(6) 0.1569(7) 0.073(4) Uani 1 1 d D . .
C24B C 0.1611(7) 0.2984(8) 0.1552(12) 0.112(8) Uani 1 1 d D . .
C25B C 0.1460(6) 0.2822(9) 0.1946(12) 0.119(9) Uani 1 1 d D . .
H25B H 0.1250 0.2988 0.1936 0.142 Uiso 1 1 calc R . .
C26B C 0.1596(6) 0.2454(8) 0.2322(13) 0.113(9) Uani 1 1 d D . .
O27B O 0.1474(7) 0.3331(10) 0.1156(13) 0.106(10) Uani 0.50 1 d PD . .
O28B O 0.1524(9) 0.2364(11) 0.2736(15) 0.140(14) Uani 0.50 1 d PD . .
N1C N 0.1864(4) 0.2810(5) 0.0262(6) 0.078(5) Uani 1 1 d D . .
C2C C 0.1522(6) 0.2590(7) 0.0039(10) 0.090(7) Uani 1 1 d D . .
H2CA H 0.1451 0.2492 0.0342 0.108 Uiso 1 1 calc R . .
C3C C 0.1272(7) 0.2501(10) -0.0601(11) 0.151(12) Uani 1 1 d D . .
H3CA H 0.1027 0.2351 -0.0741 0.182 Uiso 1 1 calc R . .
C4C C 0.1375(6) 0.2632(8) -0.1065(9) 0.126(9) Uani 1 1 d D . .
C5C C 0.1728(5) 0.2845(7) -0.0827(9) 0.091(7) Uani 1 1 d D . .
H5CA H 0.1815 0.2928 -0.1115 0.109 Uiso 1 1 calc R . .
C6C C 0.1952(5) 0.2938(6) -0.0199(9) 0.080(6) Uani 1 1 d D . .
C7C C 0.2341(5) 0.3169(7) 0.0091(8) 0.084(6) Uani 1 1 d D . .
C8C C 0.2521(5) 0.3304(7) -0.0230(8) 0.083(6) Uani 1 1 d D . .
H8CA H 0.2406 0.3232 -0.0679 0.100 Uiso 1 1 calc R . .
C9C C 0.2881(6) 0.3552(7) 0.0106(11) 0.111(8) Uani 1 1 d D . .
C10C C 0.3039(6) 0.3643(7) 0.0746(10) 0.111(8) Uani 1 1 d D . .
H10C H 0.3278 0.3814 0.0976 0.133 Uiso 1 1 calc R . .
C11C C 0.2855(6) 0.3485(7) 0.1067(9) 0.094(7) Uani 1 1 d D . .
H11C H 0.2976 0.3538 0.1522 0.113 Uiso 1 1 calc R . .
N12C N 0.2509(5) 0.3260(5) 0.0750(7) 0.084(5) Uani 1 1 d D . .
C13C C 0.1079(6) 0.2601(9) -0.1810(9) 0.147(11) Uani 1 1 d D . .
C14C C 0.0989(9) 0.3072(10) -0.2082(15) 0.216(16) Uiso 1 1 d D . .
H14G H 0.0817 0.3057 -0.2558 0.323 Uiso 1 1 calc R . .
H14H H 0.1236 0.3228 -0.1968 0.323 Uiso 1 1 calc R . .
H14I H 0.0854 0.3241 -0.1899 0.323 Uiso 1 1 calc R . .
C15C C 0.0689(7) 0.2361(10) -0.1997(14) 0.193(13) Uiso 1 1 d D . .
H15G H 0.0744 0.2047 -0.1830 0.289 Uiso 1 1 calc R . .
H15H H 0.0516 0.2355 -0.2473 0.289 Uiso 1 1 calc R . .
H15I H 0.0557 0.2527 -0.1807 0.289 Uiso 1 1 calc R . .
C16C C 0.1312(7) 0.2365(9) -0.2118(13) 0.174(11) Uiso 1 1 d D . .
H16G H 0.1380 0.2050 -0.1960 0.261 Uiso 1 1 calc R . .
H16H H 0.1555 0.2537 -0.1987 0.261 Uiso 1 1 calc R . .
H16I H 0.1143 0.2364 -0.2595 0.261 Uiso 1 1 calc R . .
C17C C 0.3074(7) 0.3777(8) -0.0252(10) 0.143(10) Uani 1 1 d D . .
C18C C 0.3546(7) 0.3738(9) 0.0172(12) 0.160(10) Uiso 1 1 d D . .
H18G H 0.3659 0.3871 -0.0073 0.240 Uiso 1 1 calc R . .
H18H H 0.3623 0.3416 0.0264 0.240 Uiso 1 1 calc R . .
H18I H 0.3646 0.3904 0.0583 0.240 Uiso 1 1 calc R . .
C19C C 0.2942(8) 0.3524(9) -0.0874(12) 0.168(11) Uiso 1 1 d D . .
H19G H 0.3068 0.3657 -0.1096 0.253 Uiso 1 1 calc R . .
H19H H 0.2653 0.3548 -0.1156 0.253 Uiso 1 1 calc R . .
H19I H 0.3017 0.3202 -0.0776 0.253 Uiso 1 1 calc R . .
C20C C 0.2985(9) 0.4286(9) -0.0343(16) 0.240(18) Uiso 1 1 d D . .
H20G H 0.3103 0.4420 -0.0578 0.360 Uiso 1 1 calc R . .
H20H H 0.3098 0.4432 0.0085 0.360 Uiso 1 1 calc R . .
H20I H 0.2698 0.4333 -0.0594 0.360 Uiso 1 1 calc R . .
N21C N 0.2579(5) 0.3305(6) 0.2067(6) 0.084(5) Uani 1 1 d D . .
C22C C 0.2905(5) 0.3105(6) 0.2550(9) 0.075(6) Uani 1 1 d D . .
H22C H 0.2988 0.2831 0.2443 0.090 Uiso 1 1 calc R . .
N23C N 0.3122(4) 0.3245(6) 0.3153(8) 0.088(5) Uani 1 1 d D . .
C24C C 0.2990(7) 0.3643(8) 0.3306(12) 0.114(9) Uani 1 1 d D . .
C25C C 0.2638(7) 0.3874(7) 0.2800(12) 0.122(9) Uani 1 1 d D . .
H25C H 0.2558 0.4149 0.2908 0.146 Uiso 1 1 calc R . .
C26C C 0.2423(7) 0.3719(7) 0.2192(11) 0.089(7) Uani 1 1 d D . .
O27C O 0.3195(7) 0.3763(8) 0.3918(11) 0.089(8) Uani 0.50 1 d PD . .
O28C O 0.2134(8) 0.3893(11) 0.1751(14) 0.138(14) Uani 0.50 1 d PD . .
N30 N 0.0772(5) 0.2114(8) 0.0493(11) 0.126(9) Uani 1 1 d D . .
O31 O 0.0605(6) 0.1864(7) 0.0688(12) 0.189(10) Uani 1 1 d D . .
O32 O 0.0595(5) 0.2420(8) 0.0122(11) 0.178(9) Uani 1 1 d D . .
O33 O 0.1123(5) 0.2036(5) 0.0677(8) 0.117(5) Uani 1 1 d D . .
N40 N 0.1620(6) -0.0573(9) 0.3062(11) 0.142(13) Uani 1 1 d D . .
O41 O 0.1836(6) -0.0675(7) 0.2849(10) 0.167(8) Uani 1 1 d D . .
O42 O 0.1358(6) -0.0841(7) 0.2951(9) 0.166(8) Uani 1 1 d D . .
O43 O 0.1669(7) -0.0217(8) 0.3353(11) 0.169(11) Uani 1 1 d D . .
N50 N 0.2960(7) 0.1810(10) 0.2124(13) 0.165(12) Uani 1 1 d D . .
O51 O 0.3127(5) 0.1536(6) 0.1944(8) 0.133(6) Uani 1 1 d D . .
O52 O 0.2897(7) 0.1708(10) 0.2553(10) 0.237(15) Uani 1 1 d D . .
O53 O 0.2833(5) 0.2165(6) 0.1816(9) 0.121(6) Uani 1 1 d D . .
Cl61 Cl 0.4964(6) 0.4298(8) 0.5594(10) 0.324(9) Uiso 0.75 1 d PD . .
C62 C 0.5055(15) 0.3800(13) 0.598(2) 0.24(2) Uiso 0.75 1 d PD . .
H62A H 0.5130 0.3563 0.5770 0.287 Uiso 0.75 1 calc PR . .
H62B H 0.5266 0.3827 0.6445 0.287 Uiso 0.75 1 calc PR . .
C63 C 0.4654(9) 0.370(5) 0.590(3) 0.61(10) Uiso 0.75 1 d PD . .
H63A H 0.4661 0.3876 0.6258 0.736 Uiso 0.75 1 calc PR . .
H63B H 0.4676 0.3376 0.6032 0.736 Uiso 0.75 1 calc PR . .
Cl64 Cl 0.4185(5) 0.3748(6) 0.5291(8) 0.249(7) Uiso 0.75 1 d PD . .
Cl65 Cl 0.2384(10) 0.0622(11) 0.5573(15) 0.422(18) Uiso 0.60 1 d PD . .
C66 C 0.1990(14) 0.074(2) 0.484(2) 0.35(5) Uiso 0.60 1 d PD . .
H66A H 0.1935 0.0486 0.4535 0.424 Uiso 0.60 1 calc PR . .
H66B H 0.1753 0.0791 0.4871 0.424 Uiso 0.60 1 calc PR . .
Cl67 Cl 0.2077(6) 0.1218(7) 0.4534(9) 0.255(8) Uiso 0.60 1 d PD . .
Cl71 Cl 0.1073(7) 0.3753(8) -0.0475(11) 0.351(11) Uiso 0.75 1 d PD . .
C72 C 0.0809(16) 0.364(3) -0.014(3) 0.40(5) Uiso 0.75 1 d PD . .
H72A H 0.0963 0.3437 0.0238 0.485 Uiso 0.75 1 calc PR . .
H72B H 0.0756 0.3928 0.0016 0.485 Uiso 0.75 1 calc PR . .
C73 C 0.0424(13) 0.3417(16) -0.0611(18) 0.202(19) Uiso 0.75 1 d PD . .
H73A H 0.0234 0.3605 -0.0558 0.243 Uiso 0.75 1 calc PR . .
H73B H 0.0444 0.3128 -0.0382 0.243 Uiso 0.75 1 calc PR . .
Cl74 Cl 0.0151(9) 0.3260(11) -0.1381(16) 0.446(16) Uiso 0.75 1 d PD . .
Cl75 Cl 0.0705(8) 0.3417(9) -0.3917(12) 0.376(12) Uiso 0.75 1 d PD . .
C76 C 0.1125(12) 0.3710(19) -0.354(2) 0.27(3) Uiso 0.75 1 d PD . .
H76A H 0.1064 0.4007 -0.3415 0.323 Uiso 0.75 1 calc PR . .
H76B H 0.1304 0.3546 -0.3128 0.323 Uiso 0.75 1 calc PR . .
C77 C 0.1366(11) 0.3816(16) -0.3852(15) 0.196(18) Uiso 0.75 1 d PD . .
H77A H 0.1526 0.3543 -0.3809 0.235 Uiso 0.75 1 calc PR . .
H77B H 0.1554 0.4065 -0.3601 0.235 Uiso 0.75 1 calc PR . .
Cl78 Cl 0.1124(7) 0.3961(8) -0.4599(12) 0.350(11) Uiso 0.75 1 d PD . .
Cl81 Cl 0.4585(9) 0.4781(13) 0.7306(11) 0.454(18) Uiso 0.65 1 d PD . .
C82 C 0.4151(11) 0.4998(19) 0.6748(14) 0.23(2) Uiso 0.65 1 d PD . .
H82A H 0.4122 0.5307 0.6885 0.270 Uiso 0.65 1 calc PR . .
H82B H 0.3935 0.4804 0.6714 0.270 Uiso 0.65 1 calc PR . .
Cl83 Cl 0.4107(5) 0.5030(7) 0.6015(9) 0.254(8) Uiso 0.65 1 d PD . .
Cl84 Cl 0.3896(17) 0.131(2) 0.624(3) 0.84(6) Uiso 0.55 1 d PD . .
C85 C 0.3532(5) 0.1638(6) 0.5705(8) 0.007(5) Uiso 0.55 1 d PD . .
H85A H 0.3354 0.1459 0.5307 0.009 Uiso 0.55 1 calc PR . .
H85B H 0.3644 0.1893 0.5579 0.009 Uiso 0.55 1 calc PR . .
Cl86 Cl 0.3276(15) 0.1844(19) 0.601(3) 0.57(3) Uiso 0.55 1 d PD . .
C101 C 0.402(2) 0.404(3) 0.724(4) 0.44(5) Uiso 0.70 1 d P . .
H10D H 0.4090 0.4182 0.7655 0.655 Uiso 0.70 1 calc PR . .
H10E H 0.3775 0.4177 0.6887 0.655 Uiso 0.70 1 calc PR . .
H10F H 0.4235 0.4088 0.7153 0.655 Uiso 0.70 1 calc PR . .
C102 C 0.3945(10) 0.3429(11) 0.7276(17) 0.128(12) Uiso 0.70 1 d P . .
H10G H 0.3733 0.3385 0.7375 0.153 Uiso 0.70 1 calc PR . .
H10H H 0.4192 0.3296 0.7641 0.153 Uiso 0.70 1 calc PR . .
C103 C 0.3819(18) 0.313(2) 0.657(3) 0.26(3) Uiso 0.70 1 d P . .
H10I H 0.3533 0.3065 0.6365 0.309 Uiso 0.70 1 calc PR . .
H10J H 0.3842 0.3357 0.6284 0.309 Uiso 0.70 1 calc PR . .
C104 C 0.3985(13) 0.2744(17) 0.652(2) 0.166(16) Uiso 0.70 1 d P . .
H10K H 0.4275 0.2796 0.6786 0.199 Uiso 0.70 1 calc PR . .
H10L H 0.3919 0.2738 0.6059 0.199 Uiso 0.70 1 calc PR . .
C105 C 0.392(2) 0.227(3) 0.666(4) 0.37(4) Uiso 0.70 1 d P . .
H10M H 0.4068 0.2056 0.6542 0.549 Uiso 0.70 1 calc PR . .
H10N H 0.3641 0.2195 0.6415 0.549 Uiso 0.70 1 calc PR . .
H10O H 0.4025 0.2238 0.7132 0.549 Uiso 0.70 1 calc PR . .
O1 O 0.2887(6) 0.1574(8) 0.6626(11) 0.207(9) Uani 1 1 d . . .
O2 O 0.2354(9) 0.5139(7) 0.2714(15) 0.267(13) Uani 1 1 d . . .

loop_
_atom_site_aniso_label
_atom_site_aniso_U_11
_atom_site_aniso_U_22
_atom_site_aniso_U_33
_atom_site_aniso_U_23
_atom_site_aniso_U_13
_atom_site_aniso_U_12
PdA 0.0696(10) 0.1269(16) 0.0773(12) -0.0107(10) 0.0452(9) -0.0144(10)
PdB 0.0928(12) 0.1083(15) 0.0935(13) -0.0033(11) 0.0641(11) -0.0150(10)
PdC 0.0777(11) 0.0969(13) 0.0765(11) -0.0048(9) 0.0461(9) -0.0125(9)
N1A 0.101(14) 0.107(16) 0.090(14) -0.018(11) 0.067(13) -0.041(12)
C2A 0.081(15) 0.15(3) 0.14(2) -0.059(19) 0.081(17) -0.038(16)
C3A 0.091(16) 0.119(19) 0.091(16) -0.004(13) 0.061(14) -0.002(14)
C4A 0.066(14) 0.104(18) 0.13(2) -0.019(15) 0.074(15) -0.019(13)
C5A 0.074(15) 0.18(3) 0.15(2) -0.051(19) 0.086(16) -0.070(16)
C6A 0.10(2) 0.14(2) 0.063(16) -0.027(14) 0.048(15) -0.022(17)
C7A 0.056(14) 0.14(2) 0.110(19) -0.037(17) 0.052(15) -0.024(15)
C8A 0.048(14) 0.18(3) 0.12(2) 0.031(18) 0.045(15) 0.036(15)
C9A 0.039(15) 0.25(4) 0.12(2) 0.04(2) -0.004(15) 0.004(18)
C10A 0.083(17) 0.21(3) 0.13(2) 0.03(2) 0.071(17) 0.02(2)
C11A 0.070(17) 0.26(4) 0.12(2) -0.02(2) 0.056(18) -0.01(2)
N12A 0.107(15) 0.136(17) 0.100(15) -0.009(12) 0.075(13) -0.023(12)
C13A 0.110(18) 0.15(2) 0.15(2) 0.039(19) 0.086(18) -0.004(16)
C17A 0.19(3) 0.23(4) 0.13(3) 0.01(2) 0.10(3) -0.06(3)
N21A 0.062(11) 0.113(15) 0.094(13) -0.001(11) 0.038(10) -0.013(10)
C22A 0.084(16) 0.17(3) 0.096(18) 0.002(17) 0.066(15) -0.028(17)
N23A 0.067(11) 0.111(15) 0.108(14) -0.025(11) 0.045(11) -0.020(10)
C24A 0.18(3) 0.19(3) 0.16(3) 0.03(2) 0.15(3) -0.02(2)
C25A 0.17(3) 0.19(3) 0.16(2) -0.12(2) 0.13(2) -0.11(2)
C26A 0.11(2) 0.15(3) 0.14(2) -0.045(19) 0.10(2) -0.045(17)
O27A 0.15(3) 0.16(3) 0.20(3) -0.09(3) 0.16(3) -0.09(2)
O28A 0.17(4) 0.18(4) 0.17(4) -0.10(3) 0.11(3) -0.08(3)
N1B 0.091(13) 0.110(16) 0.072(13) 0.011(12) 0.038(11) -0.023(12)
C2B 0.12(2) 0.08(2) 0.13(2) -0.002(17) 0.075(19) -0.015(15)
C3B 0.16(2) 0.12(2) 0.10(2) 0.015(19) 0.080(18) 0.01(2)
C4B 0.11(2) 0.09(2) 0.10(2) 0.025(17) 0.019(16) 0.005(16)
C5B 0.112(19) 0.080(19) 0.099(19) 0.015(15) 0.023(16) 0.000(15)
C6B 0.093(16) 0.070(17) 0.076(16) 0.006(14) 0.042(14) -0.020(14)
C7B 0.113(19) 0.058(17) 0.11(2) 0.009(15) 0.070(17) -0.016(14)
C8B 0.14(2) 0.078(18) 0.076(17) 0.010(14) 0.056(16) 0.003(15)
C9B 0.125(19) 0.084(19) 0.057(15) -0.018(14) 0.029(14) -0.020(15)
C10B 0.078(15) 0.12(2) 0.069(15) 0.032(16) 0.032(13) 0.015(15)
C11B 0.109(19) 0.087(18) 0.104(19) -0.016(16) 0.073(16) -0.030(15)
N12B 0.086(13) 0.108(17) 0.085(14) -0.011(12) 0.043(11) -0.029(11)
C13B 0.11(2) 0.37(6) 0.10(2) 0.03(3) -0.021(19) 0.07(3)
C17B 0.13(2) 0.16(3) 0.085(18) -0.006(18) 0.016(16) 0.04(2)
N21B 0.100(12) 0.094(13) 0.083(12) -0.005(10) 0.061(10) -0.033(10)
C22B 0.079(13) 0.12(2) 0.050(12) 0.000(13) 0.046(12) -0.005(13)
N23B 0.057(10) 0.082(13) 0.083(12) 0.013(10) 0.039(9) 0.001(9)
C24B 0.10(2) 0.11(2) 0.11(2) -0.014(16) 0.043(18) 0.016(17)
C25B 0.093(17) 0.15(3) 0.16(2) 0.03(2) 0.104(19) 0.016(16)
C26B 0.094(17) 0.10(2) 0.18(3) 0.054(19) 0.098(19) 0.023(14)
O27B 0.051(16) 0.19(3) 0.11(2) 0.05(2) 0.066(17) 0.035(18)
O28B 0.14(3) 0.15(3) 0.20(3) 0.08(3) 0.15(3) 0.02(2)
N1C 0.089(12) 0.093(13) 0.070(11) 0.001(10) 0.053(11) 0.001(10)
C2C 0.117(18) 0.098(17) 0.091(18) -0.036(14) 0.079(16) -0.026(14)
C3C 0.15(2) 0.23(3) 0.11(2) -0.04(2) 0.10(2) -0.07(2)
C4C 0.076(16) 0.17(2) 0.079(19) -0.046(17) 0.002(15) 0.007(16)
C5C 0.062(13) 0.14(2) 0.061(15) -0.017(13) 0.028(12) -0.019(13)
C6C 0.056(13) 0.082(16) 0.092(17) -0.024(13) 0.031(13) -0.028(11)
C7C 0.107(17) 0.100(17) 0.063(15) 0.006(13) 0.056(14) 0.015(13)
C8C 0.115(16) 0.096(17) 0.046(12) -0.015(11) 0.047(13) -0.030(13)
C9C 0.16(2) 0.098(19) 0.13(2) -0.031(16) 0.12(2) -0.041(16)
C10C 0.15(2) 0.12(2) 0.13(2) -0.046(17) 0.120(19) -0.049(15)
C11C 0.131(18) 0.105(18) 0.080(15) -0.025(13) 0.078(15) -0.056(15)
N12C 0.114(14) 0.080(12) 0.083(13) 0.000(10) 0.068(11) -0.032(10)
C13C 0.14(2) 0.22(3) 0.091(19) -0.05(2) 0.068(18) -0.06(2)
C17C 0.19(3) 0.18(3) 0.11(2) -0.008(19) 0.11(2) 0.03(2)
N21C 0.081(12) 0.120(16) 0.060(11) 0.007(11) 0.042(10) -0.020(11)
C22C 0.069(14) 0.098(17) 0.069(15) -0.021(14) 0.043(13) -0.008(13)
N23C 0.042(9) 0.144(17) 0.070(12) -0.040(11) 0.023(9) -0.022(10)
C24C 0.10(2) 0.13(2) 0.12(3) -0.07(2) 0.07(2) -0.049(18)
C25C 0.14(2) 0.11(2) 0.10(2) -0.025(18) 0.047(18) -0.009(18)
C26C 0.10(2) 0.079(18) 0.12(2) -0.003(16) 0.08(2) 0.009(15)
O27C 0.083(18) 0.09(2) 0.10(2) -0.049(17) 0.055(17) -0.005(15)
O28C 0.08(2) 0.17(3) 0.12(3) -0.02(2) 0.02(2) 0.05(2)
N30 0.031(12) 0.15(2) 0.15(2) 0.006(17) 0.021(13) 0.003(14)
O31 0.120(15) 0.18(2) 0.31(3) 0.082(18) 0.139(18) 0.016(13)
O32 0.094(14) 0.21(2) 0.19(2) 0.043(17) 0.041(13) 0.042(14)
O33 0.116(13) 0.106(13) 0.129(13) 0.031(10) 0.064(11) -0.012(10)
N40 0.061(16) 0.22(4) 0.12(2) 0.09(3) 0.029(16) 0.008(19)
O41 0.171(19) 0.153(18) 0.18(2) 0.067(14) 0.095(17) 0.030(15)
O42 0.18(2) 0.158(19) 0.098(13) 0.026(12) 0.031(15) 0.001(16)
O43 0.20(2) 0.16(2) 0.17(2) -0.041(16) 0.115(17) -0.011(16)
N50 0.12(2) 0.23(4) 0.13(3) 0.01(3) 0.063(19) 0.08(2)
O51 0.156(15) 0.164(17) 0.108(13) 0.021(11) 0.088(12) 0.058(12)
O52 0.25(3) 0.39(4) 0.120(18) 0.019(19) 0.14(2) 0.11(2)
O53 0.087(11) 0.130(16) 0.153(17) -0.026(12) 0.068(12) 0.010(10)
O1 0.21(2) 0.25(2) 0.22(2) -0.009(18) 0.149(18) -0.026(17)
O2 0.45(4) 0.140(19) 0.42(4) 0.02(2) 0.37(3) 0.04(2)

loop_
_atom_type_symbol
_atom_type_description
_atom_type_scat_dispersion_real
_atom_type_scat_dispersion_imag
_atom_type_scat_source
C C 0.0033 0.0016 'International Tables Vol C Tables 4.2.6.8 and 6.1.1.4'
H H 0.0000 0.0000 'International Tables Vol C Tables 4.2.6.8 and 6.1.1.4'
N N 0.0061 0.0033 'International Tables Vol C Tables 4.2.6.8 and 6.1.1.4'
O O 0.0106 0.0060 'International Tables Vol C Tables 4.2.6.8 and 6.1.1.4'
Pd Pd -0.9988 1.0072 'International Tables Vol C Tables 4.2.6.8 and 6.1.1.4'
Cl Cl 0.1484 0.1585 'International Tables Vol C Tables 4.2.6.8 and 6.1.1.4'

loop_
_geom_angle_atom_site_label_1
_geom_angle_atom_site_label_2
_geom_angle_atom_site_label_3
_geom_angle
_geom_angle_site_symmetry_1
_geom_angle_site_symmetry_3
_geom_angle_publ_flag
N23C PdA N1A 97.6(7) . . ?
N23C PdA N12A 176.6(6) . . ?
N1A PdA N12A 79.0(7) . . ?
N23C PdA N21A 86.0(6) . . ?
N1A PdA N21A 176.4(7) . . ?
N12A PdA N21A 97.5(6) . . ?
N12B PdB N1B 79.6(7) . . ?
N12B PdB N23A 173.8(8) . . ?
N1B PdB N23A 94.4(7) . . ?
N12B PdB N21B 95.7(7) . . ?
N1B PdB N21B 174.6(7) . . ?
N23A PdB N21B 90.4(6) . . ?
N1C PdC N12C 79.2(6) . . ?
N1C PdC N23B 97.8(6) . . ?
N12C PdC N23B 175.9(6) . . ?
N1C PdC N21C 174.7(7) . . ?
N12C PdC N21C 97.4(6) . . ?
N23B PdC N21C 85.7(6) . . ?
C2A N1A C6A 114.5(14) . . ?
C2A N1A PdA 126.1(14) . . ?
C6A N1A PdA 119.1(12) . . ?
N1A C2A C3A 123.3(17) . . ?
C2A C3A C4A 120.0(16) . . ?
C5A C4A C3A 116.8(14) . . ?
C5A C4A C13A 120.1(15) . . ?
C3A C4A C13A 123.1(16) . . ?
C6A C5A C4A 120.0(17) . . ?
C5A C6A N1A 125.0(16) . . ?
C5A C6A C7A 123.3(18) . . ?
N1A C6A C7A 111.5(15) . . ?
C8A C7A N12A 121.4(16) . . ?
C8A C7A C6A 126.0(16) . . ?
N12A C7A C6A 112.6(16) . . ?
C7A C8A C9A 118.8(16) . . ?
C10A C9A C8A 122.6(16) . . ?
C10A C9A C17A 119.8(19) . . ?
C8A C9A C17A 117.6(17) . . ?
C9A C10A C11A 115.2(17) . . ?
N12A C11A C10A 124.8(17) . . ?
C11A N12A C7A 117.2(15) . . ?
C11A N12A PdA 125.2(13) . . ?
C7A N12A PdA 117.7(13) . . ?
C14A C13A C15A 114(2) . . ?
C14A C13A C4A 112.7(17) . . ?
C15A C13A C4A 114.4(18) . . ?
C14A C13A C16A 103.2(19) . . ?
C15A C13A C16A 105.6(18) . . ?
C4A C13A C16A 106.2(17) . . ?
C19A C17A C20A 113(2) . . ?
C19A C17A C9A 108.6(19) . . ?
C20A C17A C9A 106(2) . . ?
C19A C17A C18A 111(2) . . ?
C20A C17A C18A 109(2) . . ?
C9A C17A C18A 108.9(18) . . ?
C22A N21A C26A 119.6(14) . . ?
C22A N21A PdA 121.6(13) . . ?
C26A N21A PdA 117.5(13) . . ?
N21A C22A N23A 125.2(16) . . ?
C22A N23A C24A 116.3(15) . . ?
C22A N23A PdB 122.7(14) . . ?
C24A N23A PdB 120.5(14) . . ?
O27A C24A N23A 113(2) . . ?
O27A C24A C25A 128(2) . . ?
N23A C24A C25A 118.9(16) . . ?
C26A C25A C24A 123.2(18) . . ?
O28A C26A C25A 127(2) . . ?
O28A C26A N21A 117(2) . . ?
C25A C26A N21A 115.9(17) . . ?
C2B N1B C6B 115.6(15) . . ?
C2B N1B PdB 126.4(15) . . ?
C6B N1B PdB 117.9(12) . . ?
N1B C2B C3B 121.9(18) . . ?
C2B C3B C4B 121.7(18) . . ?
C5B C4B C3B 114.0(16) . . ?
C5B C4B C13B 120.6(18) . . ?
C3B C4B C13B 125.4(18) . . ?
C6B C5B C4B 122.6(17) . . ?
C5B C6B N1B 123.7(16) . . ?
C5B C6B C7B 123.5(17) . . ?
N1B C6B C7B 112.6(16) . . ?
C8B C7B N12B 121.2(16) . . ?
C8B C7B C6B 126.2(17) . . ?
N12B C7B C6B 112.5(16) . . ?
C7B C8B C9B 120.4(16) . . ?
C10B C9B C8B 117.5(15) . . ?
C10B C9B C17B 124.0(17) . . ?
C8B C9B C17B 118.2(16) . . ?
C9B C10B C11B 121.4(16) . . ?
N12B C11B C10B 119.1(16) . . ?
C11B N12B C7B 119.8(14) . . ?
C11B N12B PdB 122.9(14) . . ?
C7B N12B PdB 117.3(13) . . ?
C14B C13B C4B 109(2) . . ?
C14B C13B C15B 111(2) . . ?
C4B C13B C15B 113(2) . . ?
C14B C13B C16B 100(2) . . ?
C4B C13B C16B 111(2) . . ?
C15B C13B C16B 112(2) . . ?
C19B C17B C20B 108.2(19) . . ?
C19B C17B C9B 111.3(19) . . ?
C20B C17B C9B 110.6(16) . . ?
C19B C17B C18B 105.1(19) . . ?
C20B C17B C18B 115.0(18) . . ?
C9B C17B C18B 106.6(17) . . ?
C22B N21B C26B 119.8(15) . . ?
C22B N21B PdB 120.7(13) . . ?
C26B N21B PdB 118.7(13) . . ?
N23B C22B N21B 126.2(15) . . ?
C22B N23B C24B 116.4(15) . . ?
C22B N23B PdC 121.7(11) . . ?
C24B N23B PdC 120.2(14) . . ?
O27B C24B N23B 116(2) . . ?
O27B C24B C25B 126(2) . . ?
N23B C24B C25B 118.6(17) . . ?
C26B C25B C24B 123.7(18) . . ?
O28B C26B C25B 124(2) . . ?
O28B C26B N21B 120(2) . . ?
C25B C26B N21B 115.0(17) . . ?
C2C N1C C6C 115.8(13) . . ?
C2C N1C PdC 125.7(13) . . ?
C6C N1C PdC 118.0(12) . . ?
N1C C2C C3C 122.6(17) . . ?
C2C C3C C4C 120.2(17) . . ?
C5C C4C C3C 116.3(15) . . ?
C5C C4C C13C 120.7(18) . . ?
C3C C4C C13C 122.5(17) . . ?
C6C C5C C4C 120.8(16) . . ?
C5C C6C N1C 124.3(14) . . ?
C5C C6C C7C 123.2(17) . . ?
N1C C6C C7C 112.4(15) . . ?
C8C C7C N12C 120.9(15) . . ?
C8C C7C C6C 126.2(16) . . ?
N12C C7C C6C 112.9(15) . . ?
C7C C8C C9C 119.7(14) . . ?
C10C C9C C8C 118.9(15) . . ?
C10C C9C C17C 118.3(16) . . ?
C8C C9C C17C 122.4(17) . . ?
C9C C10C C11C 120.0(16) . . ?
N12C C11C C10C 121.4(15) . . ?
C11C N12C C7C 119.1(13) . . ?
C11C N12C PdC 124.0(11) . . ?
C7C N12C PdC 116.9(11) . . ?
C14C C13C C15C 109(2) . . ?
C14C C13C C4C 108.4(19) . . ?
C15C C13C C4C 113.9(17) . . ?
C14C C13C C16C 105.1(19) . . ?
C15C C13C C16C 113.4(18) . . ?
C4C C13C C16C 106.7(17) . . ?
C19C C17C C20C 114(2) . . ?
C19C C17C C9C 108.8(18) . . ?
C20C C17C C9C 110.6(18) . . ?
C19C C17C C18C 106.7(17) . . ?
C20C C17C C18C 105.4(19) . . ?
C9C C17C C18C 111.3(17) . . ?
C22C N21C C26C 120.3(14) . . ?
C22C N21C PdC 124.7(14) . . ?
C26C N21C PdC 114.3(14) . . ?
N23C C22C N21C 127.0(15) . . ?
C22C N23C C24C 115.7(15) . . ?
C22C N23C PdA 126.7(15) . . ?
C24C N23C PdA 117.0(14) . . ?
O27C C24C N23C 115(2) . . ?
O27C C24C C25C 126(2) . . ?
N23C C24C C25C 119.5(17) . . ?
C26C C25C C24C 123.1(19) . . ?
O28C C26C C25C 127(2) . . ?
O28C C26C N21C 119(2) . . ?
C25C C26C N21C 114.3(17) . . ?
O32 N30 O33 121(2) . . ?
O32 N30 O31 120.6(19) . . ?
O33 N30 O31 118(2) . . ?
O43 N40 O42 123(3) . . ?
O43 N40 O41 120(2) . . ?
O42 N40 O41 116(2) . . ?
O52 N50 O53 121(2) . . ?
O52 N50 O51 121(2) . . ?
O53 N50 O51 118(2) . . ?
C63 C62 Cl61 101(5) . . ?
C62 C63 Cl64 135(5) . . ?
Cl67 C66 Cl65 110.3(18) . . ?
C73 C72 Cl71 112(4) . . ?
C72 C73 Cl74 142(4) . . ?
C77 C76 Cl75 123(4) . . ?
C76 C77 Cl78 117(4) . . ?
Cl81 C82 Cl83 111.7(17) . . ?
Cl84 C85 Cl86 110.8(17) . . ?
C101 C102 C103 115(4) . . ?
C104 C103 C102 128(5) . . ?
C103 C104 C105 128(6) . . ?

loop_
_geom_bond_atom_site_label_1
_geom_bond_atom_site_label_2
_geom_bond_distance
_geom_bond_site_symmetry_2
_geom_bond_publ_flag
PdA N23C 1.976(15) . ?
PdA N1A 1.984(14) . ?
PdA N12A 1.983(16) . ?
PdA N21A 2.019(14) . ?
PdB N12B 1.978(15) . ?
PdB N1B 1.990(15) . ?
PdB N23A 2.014(14) . ?
PdB N21B 2.018(14) . ?
PdC N1C 1.991(14) . ?
PdC N12C 2.003(13) . ?
PdC N23B 2.030(13) . ?
PdC N21C 2.028(14) . ?
N1A C2A 1.337(18) . ?
N1A C6A 1.373(17) . ?
C2A C3A 1.365(18) . ?
C3A C4A 1.400(18) . ?
C4A C5A 1.364(19) . ?
C4A C13A 1.537(19) . ?
C5A C6A 1.333(17) . ?
C6A C7A 1.484(19) . ?
C7A C8A 1.335(18) . ?
C7A N12A 1.392(16) . ?
C8A C9A 1.404(19) . ?
C9A C10A 1.349(19) . ?
C9A C17A 1.55(2) . ?
C10A C11A 1.395(19) . ?
C11A N12A 1.340(18) . ?
C13A C14A 1.46(3) . ?
C13A C15A 1.52(2) . ?
C13A C16A 1.63(2) . ?
C17A C19A 1.49(2) . ?
C17A C20A 1.53(2) . ?
C17A C18A 1.58(2) . ?
N21A C22A 1.331(16) . ?
N21A C26A 1.441(18) . ?
C22A N23A 1.346(16) . ?
N23A C24A 1.379(19) . ?
C24A O27A 1.32(2) . ?
C24A C25A 1.44(2) . ?
C25A C26A 1.315(19) . ?
C26A O28A 1.19(2) . ?
N1B C2B 1.326(18) . ?
N1B C6B 1.368(17) . ?
C2B C3B 1.360(19) . ?
C3B C4B 1.415(19) . ?
C4B C5B 1.344(18) . ?
C4B C13B 1.54(2) . ?
C5B C6B 1.320(17) . ?
C6B C7B 1.482(18) . ?
C7B C8B 1.338(18) . ?
C7B N12B 1.393(16) . ?
C8B C9B 1.420(18) . ?
C9B C10B 1.364(18) . ?
C9B C17B 1.55(2) . ?
C10B C11B 1.415(18) . ?
C11B N12B 1.352(17) . ?
C13B C14B 1.48(3) . ?
C13B C15B 1.53(2) . ?
C13B C16B 1.61(2) . ?
C17B C19B 1.50(2) . ?
C17B C20B 1.52(2) . ?
C17B C18B 1.59(2) . ?
N21B C22B 1.334(15) . ?
N21B C26B 1.436(18) . ?
C22B N23B 1.320(16) . ?
N23B C24B 1.387(18) . ?
C24B O27B 1.30(2) . ?
C24B C25B 1.43(2) . ?
C25B C26B 1.328(19) . ?
C26B O28B 1.20(2) . ?
N1C C2C 1.333(17) . ?
N1C C6C 1.371(16) . ?
C2C C3C 1.350(19) . ?
C3C C4C 1.421(19) . ?
C4C C5C 1.351(18) . ?
C4C C13C 1.55(2) . ?
C5C C6C 1.320(17) . ?
C6C C7C 1.480(18) . ?
C7C C8C 1.346(17) . ?
C7C N12C 1.386(16) . ?
C8C C9C 1.417(18) . ?
C9C C10C 1.349(19) . ?
C9C C17C 1.56(2) . ?
C10C C11C 1.384(18) . ?
C11C N12C 1.339(16) . ?
C13C C14C 1.49(3) . ?
C13C C15C 1.53(2) . ?
C13C C16C 1.60(2) . ?
C17C C19C 1.50(2) . ?
C17C C20C 1.52(2) . ?
C17C C18C 1.60(2) . ?
N21C C22C 1.338(16) . ?
N21C C26C 1.460(17) . ?
C22C N23C 1.308(15) . ?
N23C C24C 1.399(18) . ?
C24C O27C 1.30(2) . ?
C24C C25C 1.45(2) . ?
C25C C26C 1.330(19) . ?
C26C O28C 1.19(2) . ?
N30 O32 1.198(18) . ?
N30 O33 1.236(17) . ?
N30 O31 1.228(18) . ?
N40 O43 1.214(19) . ?
N40 O42 1.212(18) . ?
N40 O41 1.237(19) . ?
N50 O52 1.214(19) . ?
N50 O53 1.221(18) . ?
N50 O51 1.247(19) . ?
Cl61 C62 1.663(19) . ?
C62 C63 1.52(2) . ?
C63 Cl64 1.66(2) . ?
Cl65 C66 1.68(2) . ?
C66 Cl67 1.68(2) . ?
Cl71 C72 1.64(2) . ?
C72 C73 1.49(2) . ?
C73 Cl74 1.648(19) . ?
Cl75 C76 1.658(19) . ?
C76 C77 1.516(19) . ?
C77 Cl78 1.589(18) . ?
Cl81 C82 1.656(19) . ?
C82 Cl83 1.675(19) . ?
Cl84 C85 1.65(2) . ?
C85 Cl86 1.645(19) . ?
C101 C102 1.82(9) . ?
C102 C103 1.73(6) . ?
C103 C104 1.35(6) . ?
C104 C105 1.49(8) . ?
